data_2229932
loop_
_publ_author_name
'Mohamed, Shaaban K.'
'El-Remaily, Mahmoud A. A.'
'Soliman, Ahmed M.'
'Abdel-Ghany, Hossam'
'Ng, Seik Weng'

_publ_section_title
;
 2-Amino-4-phenyl-4<i>H</i>,10<i>H</i>-1,3,5-triazino[1,2-<i>a</i>]benzimidazol-3-ium
 chloride
;
_journal_coeditor_code BT5515
_journal_issue 5
_journal_name_full 'Acta Crystallographica Section E'
_journal_page_first o1154
_journal_paper_doi 10.1107/S1600536811013766
_journal_volume 67
_journal_year 2011
_chemical_formula_iupac 'C15 H14 N5 +, Cl -'
_chemical_formula_moiety 'C15 H14 N5 +, Cl -'
_chemical_formula_sum 'C15 H14 Cl N5'
_chemical_formula_weight 299.76
_chemical_name_systematic
;
2-Amino-4-phenyl-4<i>H</i>,10<i>H</i>-1,3,5-
triazino[1,2-<i>a</i>]benzimidazol-3-ium chloride
;
_space_group_IT_number 2
_symmetry_cell_setting triclinic
_symmetry_space_group_name_Hall '-P 1'
_symmetry_space_group_name_H-M 'P -1'
_atom_sites_solution_hydrogens geom
_atom_sites_solution_primary direct
_atom_sites_solution_secondary difmap
_audit_creation_method SHELXL-97
_cell_angle_alpha 83.306(4)
_cell_angle_beta 70.956(5)
_cell_angle_gamma 81.523(4)
_cell_formula_units_Z 2
_cell_length_a 8.6454(5)
_cell_length_b 9.0440(4)
_cell_length_c 9.7182(6)
_cell_measurement_reflns_used 4762
_cell_measurement_temperature 100(2)
_cell_measurement_theta_max 74.3174
_cell_measurement_theta_min 4.8229
_cell_volume 708.51(7)
_computing_cell_refinement 'CrysAlis PRO (Agilent, 2010)'
_computing_data_collection 'CrysAlis PRO (Agilent, 2010)'
_computing_data_reduction 'CrysAlis PRO (Agilent, 2010)'
_computing_molecular_graphics 'X-SEED (Barbour, 2001)'
_computing_publication_material 'publCIF (Westrip, 2010)'
_computing_structure_refinement 'SHELXL97 (Sheldrick, 2008)'
_computing_structure_solution 'SHELXS97 (Sheldrick, 2008)'
_diffrn_ambient_temperature 100(2)
_diffrn_detector_area_resol_mean 10.4041
_diffrn_measured_fraction_theta_full 0.972
_diffrn_measured_fraction_theta_max 0.972
_diffrn_measurement_device_type 'Agilent SuperNova Dual diffractometer with an Atlas detector'
_diffrn_measurement_method \w
_diffrn_radiation_monochromator Mirror
_diffrn_radiation_source 'SuperNova (Cu) X-ray Source'
_diffrn_radiation_type CuK\a
_diffrn_radiation_wavelength 1.54184
_diffrn_reflns_av_R_equivalents 0.0173
_diffrn_reflns_av_sigmaI/netI 0.0153
_diffrn_reflns_limit_h_max 7
_diffrn_reflns_limit_h_min -10
_diffrn_reflns_limit_k_max 11
_diffrn_reflns_limit_k_min -11
_diffrn_reflns_limit_l_max 11
_diffrn_reflns_limit_l_min -12
_diffrn_reflns_number 7924
_diffrn_reflns_theta_full 74.49
_diffrn_reflns_theta_max 74.49
_diffrn_reflns_theta_min 4.83
_diffrn_standards_decay_% 0
_diffrn_standards_interval_count 0
_diffrn_standards_interval_time 0
_diffrn_standards_number 0
_exptl_absorpt_coefficient_mu 2.389
_exptl_absorpt_correction_T_max 0.9538
_exptl_absorpt_correction_T_min 0.6466
_exptl_absorpt_correction_type multi-scan
_exptl_absorpt_process_details '(CrysAlis PRO; Agilent, 2010)'
_exptl_crystal_colour Colorless
_exptl_crystal_density_diffrn 1.405
_exptl_crystal_density_method 'not measured'
_exptl_crystal_description Plate
_exptl_crystal_F_000 312
_exptl_crystal_size_max 0.20
_exptl_crystal_size_mid 0.20
_exptl_crystal_size_min 0.02
_refine_diff_density_max 0.327
_refine_diff_density_min -0.293
_refine_ls_extinction_method none
_refine_ls_goodness_of_fit_ref 1.013
_refine_ls_hydrogen_treatment mixed
_refine_ls_matrix_type full
_refine_ls_number_parameters 237
_refine_ls_number_reflns 2818
_refine_ls_number_restraints 6
_refine_ls_restrained_S_all 1.018
_refine_ls_R_factor_all 0.0413
_refine_ls_R_factor_gt 0.0395
_refine_ls_shift/su_max 0.001
_refine_ls_shift/su_mean 0.001
_refine_ls_structure_factor_coef Fsqd
_refine_ls_weighting_details 'calc w=1/[\s^2^(Fo^2^)+(0.0582P)^2^+0.4089P] where P=(Fo^2^+2Fc^2^)/3'
_refine_ls_weighting_scheme calc
_refine_ls_wR_factor_gt 0.1045
_refine_ls_wR_factor_ref 0.1063
_reflns_number_gt 2667
_reflns_number_total 2818
_reflns_threshold_expression I>2\s(I)
_cod_data_source_file bt5515.cif
_cod_data_source_block I
_cod_database_code 2229932
_cod_database_fobs_code 2229932

loop_
_symmetry_equiv_pos_as_xyz
'x, y, z'
'-x, -y, -z'

loop_
_atom_site_type_symbol
_atom_site_label
_atom_site_fract_x
_atom_site_fract_y
_atom_site_fract_z
_atom_site_U_iso_or_equiv
_atom_site_adp_type
_atom_site_calc_flag
_atom_site_refinement_flags
_atom_site_occupancy
_atom_site_disorder_assembly
_atom_site_disorder_group
Cl Cl1 0.25096(5) 0.91819(4) 0.47166(4) 0.03322(14) Uani d . 1 . .
N N1 0.33424(18) 0.61809(16) 0.63707(17) 0.0319(3) Uani d D 1 . .
N N2 0.37251(16) 0.37732(15) 0.69693(15) 0.0279(3) Uani d . 1 A .
N N3 0.16136(17) 0.46368(14) 0.58756(15) 0.0274(3) Uani d . 1 . .
N N4 0.25040(18) 0.20531(15) 0.61885(15) 0.0297(3) Uani d D 1 A .
N N5 0.03987(18) 0.28598(15) 0.52257(16) 0.0305(3) Uani d D 1 . .
C C1 0.4578(2) 0.5963(2) 0.70333(19) 0.0341(4) Uani d . 1 . .
C C2 0.5488(2) 0.6965(3) 0.7323(2) 0.0464(5) Uani d . 1 . .
H H2A 0.5332 0.8008 0.7061 0.056 Uiso calc R 1 . .
C C3 0.6639(3) 0.6360(3) 0.8014(2) 0.0587(7) Uani d . 1 . .
H H3A 0.7280 0.7009 0.8236 0.070 Uiso calc R 1 . .
C C4 0.6878(3) 0.4836(3) 0.8389(3) 0.0588(7) Uani d . 1 . .
H H4A 0.7683 0.4470 0.8856 0.071 Uiso calc R 1 . .
C C5 0.5980(2) 0.3834(3) 0.8102(2) 0.0465(5) Uani d . 1 . .
H H5 0.6144 0.2790 0.8359 0.056 Uiso calc R 1 . .
C C6 0.4827(2) 0.4437(2) 0.74177(19) 0.0330(4) Uani d . 1 . .
C C7 0.28265(19) 0.48468(17) 0.63639(17) 0.0269(3) Uani d . 1 . .
C C8 0.1501(2) 0.31762(17) 0.57848(17) 0.0263(3) Uani d . 1 . .
C C9 0.3386(2) 0.22131(18) 0.71937(17) 0.0281(3) Uani d D 1 . .
H H9 0.4466 0.1566 0.6891 0.034 Uiso calc PR 0.558(7) A 1
H H9' 0.4436 0.1519 0.6980 0.034 Uiso d PR 0.442(7) A 2
C C10 0.2434(3) 0.1680(4) 0.8782(2) 0.0294(11) Uani d PGD 0.558(7) A 1
C C11 0.0806(3) 0.2263(7) 0.9423(3) 0.0475(12) Uani d PG 0.558(7) A 1
H H11 0.0253 0.2947 0.8871 0.057 Uiso calc PR 0.558(7) A 1
C C12 -0.0012(4) 0.1844(7) 1.0873(3) 0.0679(19) Uani d PG 0.558(7) A 1
H H12 -0.1124 0.2242 1.1311 0.081 Uiso calc PR 0.558(7) A 1
C C13 0.0798(7) 0.0843(5) 1.1681(2) 0.075(2) Uani d PG 0.558(7) A 1
H H13 0.0239 0.0557 1.2671 0.090 Uiso calc PR 0.558(7) A 1
C C14 0.2426(7) 0.0261(3) 1.1039(3) 0.0643(19) Uani d PG 0.558(7) A 1
H H14 0.2979 -0.0423 1.1591 0.077 Uiso calc PR 0.558(7) A 1
C C15 0.3244(5) 0.0679(3) 0.9590(3) 0.0408(12) Uani d PG 0.558(7) A 1
H H15 0.4356 0.0281 0.9151 0.049 Uiso calc PR 0.558(7) A 1
C C10' 0.2393(3) 0.1996(4) 0.8737(3) 0.0296(14) Uani d PGD 0.442(7) A 2
C C11' 0.1106(5) 0.3042(4) 0.9424(3) 0.0293(11) Uani d PG 0.442(7) A 2
H H11' 0.0941 0.4001 0.8945 0.035 Uiso calc PR 0.442(7) A 2
C C12' 0.0060(4) 0.2685(4) 1.0813(3) 0.0397(13) Uani d PG 0.442(7) A 2
H H12' -0.0820 0.3400 1.1283 0.048 Uiso calc PR 0.442(7) A 2
C C13' 0.0302(4) 0.1282(4) 1.1515(3) 0.0356(13) Uani d PG 0.442(7) A 2
H H13' -0.0413 0.1038 1.2464 0.043 Uiso calc PR 0.442(7) A 2
C C14' 0.1589(5) 0.0236(3) 1.0827(5) 0.0375(12) Uani d PG 0.442(7) A 2
H H14' 0.1755 -0.0723 1.1307 0.045 Uiso calc PR 0.442(7) A 2
C C15' 0.2635(4) 0.0592(3) 0.9438(4) 0.0342(12) Uani d PG 0.442(7) A 2
H H15' 0.3515 -0.0123 0.8968 0.041 Uiso calc PR 0.442(7) A 2
H H1 0.300(3) 0.7021(17) 0.594(2) 0.049(6) Uiso d D 1 . .
H H4 0.251(3) 0.1148(14) 0.593(2) 0.042(6) Uiso d D 1 . .
H H2 0.020(3) 0.1933(13) 0.521(2) 0.040(5) Uiso d D 1 . .
H H3 -0.016(2) 0.3623(18) 0.486(2) 0.043(6) Uiso d D 1 . .

loop_
_atom_site_aniso_label
_atom_site_aniso_U_11
_atom_site_aniso_U_22
_atom_site_aniso_U_33
_atom_site_aniso_U_12
_atom_site_aniso_U_13
_atom_site_aniso_U_23
Cl1 0.0303(2) 0.0217(2) 0.0453(3) -0.00372(15) -0.00500(17) -0.01220(16)
N1 0.0319(7) 0.0235(7) 0.0438(8) -0.0042(6) -0.0128(6) -0.0120(6)
N2 0.0253(7) 0.0266(7) 0.0345(7) 0.0015(5) -0.0125(6) -0.0097(5)
N3 0.0302(7) 0.0172(6) 0.0394(7) -0.0005(5) -0.0166(6) -0.0060(5)
N4 0.0415(8) 0.0186(6) 0.0338(7) 0.0019(6) -0.0192(6) -0.0065(5)
N5 0.0364(8) 0.0192(6) 0.0432(8) -0.0051(6) -0.0213(6) -0.0033(6)
C1 0.0256(8) 0.0413(9) 0.0361(9) -0.0060(7) -0.0040(7) -0.0195(7)
C2 0.0350(10) 0.0598(13) 0.0451(11) -0.0182(9) 0.0006(8) -0.0293(9)
C3 0.0324(10) 0.100(2) 0.0505(12) -0.0253(11) -0.0044(9) -0.0371(13)
C4 0.0336(11) 0.097(2) 0.0547(13) -0.0087(11) -0.0189(10) -0.0272(13)
C5 0.0307(9) 0.0688(14) 0.0447(10) 0.0017(9) -0.0170(8) -0.0173(10)
C6 0.0228(8) 0.0433(10) 0.0345(8) -0.0015(7) -0.0071(7) -0.0174(7)
C7 0.0258(8) 0.0219(7) 0.0335(8) 0.0003(6) -0.0089(6) -0.0099(6)
C8 0.0304(8) 0.0191(7) 0.0308(8) -0.0016(6) -0.0113(6) -0.0038(6)
C9 0.0282(8) 0.0274(8) 0.0285(8) 0.0023(6) -0.0099(6) -0.0052(6)
C10 0.038(3) 0.031(2) 0.018(2) -0.0146(15) -0.0014(18) -0.0055(13)
C11 0.0361(19) 0.069(4) 0.0365(19) -0.0140(19) -0.0019(15) -0.0186(19)
C12 0.064(3) 0.096(6) 0.041(3) -0.050(4) 0.010(2) -0.018(3)
C13 0.126(6) 0.074(4) 0.028(2) -0.071(4) -0.003(3) -0.003(3)
C14 0.131(6) 0.038(2) 0.0330(19) -0.045(3) -0.026(3) 0.0075(16)
C15 0.073(3) 0.0228(16) 0.0333(17) -0.0187(19) -0.021(2) 0.0012(13)
C10' 0.028(3) 0.027(2) 0.042(3) -0.0030(17) -0.019(3) -0.0078(18)
C11' 0.032(2) 0.029(2) 0.0245(18) 0.0022(18) -0.0072(15) -0.0058(15)
C12' 0.035(2) 0.042(3) 0.035(2) 0.000(2) -0.0032(18) -0.007(2)
C13' 0.032(2) 0.038(3) 0.032(3) -0.009(2) -0.002(2) -0.001(2)
C14' 0.035(3) 0.029(2) 0.045(3) -0.0102(18) -0.010(2) 0.0078(19)
C15' 0.027(2) 0.031(2) 0.043(3) -0.0072(18) -0.0083(19) 0.0000(19)

loop_
_atom_type_symbol
_atom_type_description
_atom_type_scat_dispersion_real
_atom_type_scat_dispersion_imag
_atom_type_scat_source
C C 0.0181 0.0091 'International Tables Vol C Tables 4.2.6.8 and 6.1.1.4'
H H 0.0000 0.0000 'International Tables Vol C Tables 4.2.6.8 and 6.1.1.4'
N N 0.0311 0.0180 'International Tables Vol C Tables 4.2.6.8 and 6.1.1.4'
Cl Cl 0.3639 0.7018 'International Tables Vol C Tables 4.2.6.8 and 6.1.1.4'

loop_
_geom_angle_atom_site_label_1
_geom_angle_atom_site_label_2
_geom_angle_atom_site_label_3
_geom_angle_site_symmetry_1
_geom_angle_site_symmetry_3
_geom_angle
_geom_angle_publ_flag
C7 N1 C1 . . 108.78(14) ?
C7 N1 H1 . . 123.8(16) ?
C1 N1 H1 . . 127.2(16) ?
C7 N2 C6 . . 109.45(14) ?
C7 N2 C9 . . 121.34(13) ?
C6 N2 C9 . . 128.97(14) ?
C7 N3 C8 . . 113.66(13) ?
C8 N4 C9 . . 123.13(13) ?
C8 N4 H4 . . 117.9(14) ?
C9 N4 H4 . . 118.3(14) ?
C8 N5 H2 . . 122.4(14) ?
C8 N5 H3 . . 117.3(14) ?
H2 N5 H3 . . 120(2) ?
C2 C1 C6 . . 121.02(19) ?
C2 C1 N1 . . 131.53(19) ?
C6 C1 N1 . . 107.46(14) ?
C1 C2 C3 . . 116.5(2) ?
C1 C2 H2A . . 121.7 ?
C3 C2 H2A . . 121.7 ?
C4 C3 C2 . . 121.9(2) ?
C4 C3 H3A . . 119.1 ?
C2 C3 H3A . . 119.1 ?
C5 C4 C3 . . 121.9(2) ?
C5 C4 H4A . . 119.1 ?
C3 C4 H4A . . 119.1 ?
C4 C5 C6 . . 116.2(2) ?
C4 C5 H5 . . 121.9 ?
C6 C5 H5 . . 121.9 ?
C1 C6 C5 . . 122.43(18) ?
C1 C6 N2 . . 105.86(15) ?
C5 C6 N2 . . 131.71(18) ?
N3 C7 N1 . . 125.39(15) ?
N3 C7 N2 . . 126.15(14) ?
N1 C7 N2 . . 108.44(14) ?
N5 C8 N4 . . 119.28(14) ?
N5 C8 N3 . . 118.04(14) ?
N4 C8 N3 . . 122.63(14) ?
N4 C9 N2 . . 105.74(12) ?
N4 C9 C10' . . 113.24(18) ?
N2 C9 C10' . . 105.86(18) ?
N4 C9 C10 . . 111.64(16) ?
N2 C9 C10 . . 115.56(18) ?
N4 C9 H9 . . 107.9 ?
N2 C9 H9 . . 107.9 ?
C10' C9 H9 . . 115.7 ?
C10 C9 H9 . . 107.9 ?
N4 C9 H9' . . 110.6 ?
N2 C9 H9' . . 110.7 ?
C10' C9 H9' . . 110.6 ?
C10 C9 H9' . . 102.7 ?
C11 C10 C15 . . 120.0 ?
C11 C10 C9 . . 120.27(17) ?
C15 C10 C9 . . 119.63(17) ?
C12 C11 C10 . . 120.0 ?
C12 C11 H11 . . 120.0 ?
C10 C11 H11 . . 120.0 ?
C11 C12 C13 . . 120.0 ?
C11 C12 H12 . . 120.0 ?
C13 C12 H12 . . 120.0 ?
C14 C13 C12 . . 120.0 ?
C14 C13 H13 . . 120.0 ?
C12 C13 H13 . . 120.0 ?
C15 C14 C13 . . 120.0 ?
C15 C14 H14 . . 120.0 ?
C13 C14 H14 . . 120.0 ?
C14 C15 C10 . . 120.0 ?
C14 C15 H15 . . 120.0 ?
C10 C15 H15 . . 120.0 ?
C11' C10' C15' . . 120.0 ?
C11' C10' C9 . . 122.6(2) ?
C15' C10' C9 . . 116.8(2) ?
C12' C11' C10' . . 120.0 ?
C12' C11' H11' . . 120.0 ?
C10' C11' H11' . . 120.0 ?
C11' C12' C13' . . 120.0 ?
C11' C12' H12' . . 120.0 ?
C13' C12' H12' . . 120.0 ?
C14' C13' C12' . . 120.0 ?
C14' C13' H13' . . 120.0 ?
C12' C13' H13' . . 120.0 ?
C15' C14' C13' . . 120.0 ?
C15' C14' H14' . . 120.0 ?
C13' C14' H14' . . 120.0 ?
C14' C15' C10' . . 120.0 ?
C14' C15' H15' . . 120.0 ?
C10' C15' H15' . . 120.0 ?

loop_
_geom_bond_atom_site_label_1
_geom_bond_atom_site_label_2
_geom_bond_site_symmetry_2
_geom_bond_distance
_geom_bond_publ_flag
N1 C7 . 1.348(2) ?
N1 C1 . 1.397(2) ?
N1 H1 . 0.880(10) ?
N2 C7 . 1.355(2) ?
N2 C6 . 1.400(2) ?
N2 C9 . 1.460(2) ?
N3 C7 . 1.329(2) ?
N3 C8 . 1.3538(19) ?
N4 C8 . 1.344(2) ?
N4 C9 . 1.452(2) ?
N4 H4 . 0.882(10) ?
N5 C8 . 1.319(2) ?
N5 H2 . 0.880(10) ?
N5 H3 . 0.890(10) ?
C1 C2 . 1.390(2) ?
C1 C6 . 1.391(3) ?
C2 C3 . 1.389(3) ?
C2 H2A . 0.9500 ?
C3 C4 . 1.387(4) ?
C3 H3A . 0.9500 ?
C4 C5 . 1.382(3) ?
C4 H4A . 0.9500 ?
C5 C6 . 1.386(3) ?
C5 H5 . 0.9500 ?
C9 C10' . 1.471(3) ?
C9 C10 . 1.551(2) ?
C9 H9 . 1.0000 ?
C9 H9' . 1.0000 ?
C10 C11 . 1.3900 ?
C10 C15 . 1.3900 ?
C11 C12 . 1.3900 ?
C11 H11 . 0.9500 ?
C12 C13 . 1.3900 ?
C12 H12 . 0.9500 ?
C13 C14 . 1.3900 ?
C13 H13 . 0.9500 ?
C14 C15 . 1.3900 ?
C14 H14 . 0.9500 ?
C15 H15 . 0.9500 ?
C10' C11' . 1.3900 ?
C10' C15' . 1.3900 ?
C11' C12' . 1.3900 ?
C11' H11' . 0.9500 ?
C12' C13' . 1.3900 ?
C12' H12' . 0.9500 ?
C13' C14' . 1.3900 ?
C13' H13' . 0.9500 ?
C14' C15' . 1.3900 ?
C14' H14' . 0.9500 ?
C15' H15' . 0.9500 ?

loop_
_geom_hbond_atom_site_label_D
_geom_hbond_atom_site_label_H
_geom_hbond_atom_site_label_A
_geom_hbond_site_symmetry_A
_geom_hbond_distance_DH
_geom_hbond_distance_HA
_geom_hbond_distance_DA
_geom_hbond_angle_DHA
_geom_hbond_publ_flag
N1 H1 Cl1 . 0.880(10) 2.230(10) 3.1033(16) 172(2) yes
N4 H4 Cl1 1_545 0.880(10) 2.250(10) 3.1060(14) 165(2) yes
N5 H3 N3 2_566 0.890(10) 2.080(10) 2.9643(19) 176(2) yes
N5 H2 Cl1 2_566 0.880(10) 2.66(2) 3.3147(14) 132(2) yes

loop_
_geom_torsion_atom_site_label_1
_geom_torsion_atom_site_label_2
_geom_torsion_atom_site_label_3
_geom_torsion_atom_site_label_4
_geom_torsion_site_symmetry_1
_geom_torsion_site_symmetry_2
_geom_torsion_site_symmetry_3
_geom_torsion_site_symmetry_4
_geom_torsion
_geom_torsion_publ_flag
C7 N1 C1 C2 . . . . -179.19(18) ?
C7 N1 C1 C6 . . . . 0.91(19) ?
C6 C1 C2 C3 . . . . -0.3(3) ?
N1 C1 C2 C3 . . . . 179.83(18) ?
C1 C2 C3 C4 . . . . 0.4(3) ?
C2 C3 C4 C5 . . . . -0.3(3) ?
C3 C4 C5 C6 . . . . 0.0(3) ?
C2 C1 C6 C5 . . . . 0.0(3) ?
N1 C1 C6 C5 . . . . 179.93(16) ?
C2 C1 C6 N2 . . . . -179.84(15) ?
N1 C1 C6 N2 . . . . 0.07(18) ?
C4 C5 C6 C1 . . . . 0.1(3) ?
C4 C5 C6 N2 . . . . 179.93(18) ?
C7 N2 C6 C1 . . . . -1.03(18) ?
C9 N2 C6 C1 . . . . -175.29(15) ?
C7 N2 C6 C5 . . . . 179.13(18) ?
C9 N2 C6 C5 . . . . 4.9(3) ?
C8 N3 C7 N1 . . . . 170.54(15) ?
C8 N3 C7 N2 . . . . -11.2(2) ?
C1 N1 C7 N3 . . . . 176.97(15) ?
C1 N1 C7 N2 . . . . -1.56(18) ?
C6 N2 C7 N3 . . . . -176.89(15) ?
C9 N2 C7 N3 . . . . -2.1(2) ?
C6 N2 C7 N1 . . . . 1.62(18) ?
C9 N2 C7 N1 . . . . 176.39(13) ?
C9 N4 C8 N5 . . . . -160.68(15) ?
C9 N4 C8 N3 . . . . 21.9(2) ?
C7 N3 C8 N5 . . . . -175.88(15) ?
C7 N3 C8 N4 . . . . 1.6(2) ?
C8 N4 C9 N2 . . . . -31.2(2) ?
C8 N4 C9 C10' . . . . 84.3(2) ?
C8 N4 C9 C10 . . . . 95.3(2) ?
C7 N2 C9 N4 . . . . 21.46(19) ?
C6 N2 C9 N4 . . . . -164.88(15) ?
C7 N2 C9 C10' . . . . -99.0(2) ?
C6 N2 C9 C10' . . . . 74.7(2) ?
C7 N2 C9 C10 . . . . -102.57(19) ?
C6 N2 C9 C10 . . . . 71.1(2) ?
N4 C9 C10 C11 . . . . -53.8(2) ?
N2 C9 C10 C11 . . . . 67.1(2) ?
C10' C9 C10 C11 . . . . 47.2(10) ?
N4 C9 C10 C15 . . . . 129.8(2) ?
N2 C9 C10 C15 . . . . -109.3(3) ?
C10' C9 C10 C15 . . . . -129.2(11) ?
C15 C10 C11 C12 . . . . 0.0 ?
C9 C10 C11 C12 . . . . -176.4(3) ?
C10 C11 C12 C13 . . . . 0.0 ?
C11 C12 C13 C14 . . . . 0.0 ?
C12 C13 C14 C15 . . . . 0.0 ?
C13 C14 C15 C10 . . . . 0.0 ?
C11 C10 C15 C14 . . . . 0.0 ?
C9 C10 C15 C14 . . . . 176.4(3) ?
N4 C9 C10' C11' . . . . -72.3(3) ?
N2 C9 C10' C11' . . . . 43.1(3) ?
C10 C9 C10' C11' . . . . -155.5(11) ?
N4 C9 C10' C15' . . . . 98.6(3) ?
N2 C9 C10' C15' . . . . -146.0(3) ?
C10 C9 C10' C15' . . . . 15.5(9) ?
C15' C10' C11' C12' . . . . 0.0 ?
C9 C10' C11' C12' . . . . 170.6(3) ?
C10' C11' C12' C13' . . . . 0.0 ?
C11' C12' C13' C14' . . . . 0.0 ?
C12' C13' C14' C15' . . . . 0.0 ?
C13' C14' C15' C10' . . . . 0.0 ?
C11' C10' C15' C14' . . . . 0.0 ?
C9 C10' C15' C14' . . . . -171.2(3) ?
